data_2234081
loop_
_publ_author_name
'Li, Jin-Hang'
'Dong, Fu-Yue'
'Cai, Fang'
'Yuan, Xiao-Feng'
'Jiang, Ren-Wang'

_publ_section_title
;
 2,3,4-Trihydroxybenzoic acid 0.25-hydrate
;
_journal_coeditor_code ZS2181
_journal_issue 3
_journal_name_full 'Acta Crystallographica Section E'
_journal_page_first o825
_journal_page_last o826
_journal_paper_doi 10.1107/S160053681200709X
_journal_volume 68
_journal_year 2012
_chemical_formula_moiety 'C7 H6 O5, 0.25H2 O'
_chemical_formula_sum 'C7 H6.5 O5.25'
_chemical_formula_weight 174.62
_chemical_name_systematic
;
2,3,4-Trihydroxybenzoic acid 0.25-hydrate
;
_space_group_IT_number 18
_symmetry_cell_setting orthorhombic
_symmetry_space_group_name_Hall 'P 2 2ab'
_symmetry_space_group_name_H-M 'P 21 21 2'
_atom_sites_solution_hydrogens geom
_atom_sites_solution_primary direct
_atom_sites_solution_secondary difmap
_audit_creation_method SHELXL-97
_cell_angle_alpha 90.00
_cell_angle_beta 90.00
_cell_angle_gamma 90.00
_cell_formula_units_Z 8
_cell_length_a 11.8364(12)
_cell_length_b 32.598(3)
_cell_length_c 3.7306(4)
_cell_measurement_reflns_used 2552
_cell_measurement_temperature 291(2)
_cell_measurement_theta_max 50.00
_cell_measurement_theta_min 2.13
_cell_volume 1439.4(3)
_computing_cell_refinement 'SAINT (Bruker, 1998)'
_computing_data_collection 'SMART (Bruker, 1998)'
_computing_data_reduction 'SAINT (Bruker, 1998)'
_computing_molecular_graphics 'XP (Siemens, 1998)'
_computing_publication_material 'SHELXTL (Sheldrick, 2008)'
_computing_structure_refinement 'SHELXL97 (Sheldrick, 2008)'
_computing_structure_solution 'SHELXS97 (Sheldrick, 2008)'
_diffrn_ambient_temperature 291(2)
_diffrn_measured_fraction_theta_full 0.997
_diffrn_measured_fraction_theta_max 0.997
_diffrn_measurement_device_type 'Bruker SMART 1000 CCD'
_diffrn_measurement_method '\w scan'
_diffrn_radiation_monochromator graphite
_diffrn_radiation_source 'fine-focus sealed tube'
_diffrn_radiation_type MoK\a
_diffrn_radiation_wavelength 0.71073
_diffrn_reflns_av_R_equivalents 0.0596
_diffrn_reflns_av_sigmaI/netI 0.0504
_diffrn_reflns_limit_h_max 14
_diffrn_reflns_limit_h_min -13
_diffrn_reflns_limit_k_max 34
_diffrn_reflns_limit_k_min -38
_diffrn_reflns_limit_l_max 4
_diffrn_reflns_limit_l_min -4
_diffrn_reflns_number 7863
_diffrn_reflns_theta_full 25.00
_diffrn_reflns_theta_max 25.00
_diffrn_reflns_theta_min 2.13
_diffrn_standards_number 0
_exptl_absorpt_coefficient_mu 0.142
_exptl_absorpt_correction_T_max 1.000
_exptl_absorpt_correction_T_min 0.874
_exptl_absorpt_correction_type multi-scan
_exptl_absorpt_process_details '(SADABS; Sheldrick, 2004)'
_exptl_crystal_colour 'light brown'
_exptl_crystal_density_diffrn 1.612
_exptl_crystal_density_method 'not measured'
_exptl_crystal_description prism
_exptl_crystal_F_000 724
_exptl_crystal_size_max 0.42
_exptl_crystal_size_mid 0.28
_exptl_crystal_size_min 0.20
_refine_diff_density_max 0.165
_refine_diff_density_min -0.152
_refine_ls_extinction_method none
_refine_ls_goodness_of_fit_ref 0.966
_refine_ls_hydrogen_treatment constr
_refine_ls_matrix_type full
_refine_ls_number_parameters 222
_refine_ls_number_reflns 2552
_refine_ls_number_restraints 0
_refine_ls_restrained_S_all 0.966
_refine_ls_R_factor_all 0.0510
_refine_ls_R_factor_gt 0.0358
_refine_ls_shift/su_max 0.000
_refine_ls_shift/su_mean 0.000
_refine_ls_structure_factor_coef Fsqd
_refine_ls_weighting_details 'calc w=1/[\s^2^(Fo^2^)+(0.0443P)^2^] where P=(Fo^2^+2Fc^2^)/3'
_refine_ls_weighting_scheme calc
_refine_ls_wR_factor_gt 0.0842
_refine_ls_wR_factor_ref 0.0904
_reflns_number_gt 2010
_reflns_number_total 2552
_reflns_threshold_expression I>2\s(I)
_cod_data_source_file zs2181.cif
_cod_data_source_block I
_cod_original_sg_symbol_Hall 'P 2ac 2ab'
_cod_database_code 2234081
_cod_database_fobs_code 2234081

loop_
_symmetry_equiv_pos_as_xyz
'x, y, z'
'-x, -y, z'
'-x+1/2, y+1/2, -z'
'x+1/2, -y+1/2, -z'

loop_
_atom_site_type_symbol
_atom_site_label
_atom_site_fract_x
_atom_site_fract_y
_atom_site_fract_z
_atom_site_U_iso_or_equiv
_atom_site_adp_type
_atom_site_calc_flag
_atom_site_refinement_flags
_atom_site_occupancy
_atom_site_symmetry_multiplicity
O O1W 0.5000 0.0000 -0.1102(7) 0.0395(6) Uani d S 1 2
H H1WA 0.5263 0.0173 0.0258 0.059 Uiso calc R 1 1
O O1 0.65345(12) 0.12870(4) 0.2193(5) 0.0334(4) Uani d . 1 1
H H1A 0.6637 0.1534 0.1900 0.040 Uiso calc R 1 1
O O2 0.65656(13) 0.04688(4) 0.3549(4) 0.0323(4) Uani d . 1 1
H H2A 0.6145 0.0640 0.4444 0.039 Uiso calc R 1 1
O O3 0.84576(14) 0.00203(5) 0.2010(5) 0.0445(5) Uani d . 1 1
H H3A 0.7859 -0.0048 0.2940 0.053 Uiso calc R 1 1
O O4 0.75826(14) 0.19200(4) -0.0346(6) 0.0429(5) Uani d . 1 1
O O5 0.93058(15) 0.18491(4) -0.2704(6) 0.0481(5) Uani d . 1 1
H H5B 0.9243 0.2098 -0.2919 0.058 Uiso calc R 1 1
C C1 0.84467(19) 0.12653(6) -0.0250(7) 0.0273(5) Uani d . 1 1
C C2 0.74982(19) 0.10787(6) 0.1337(6) 0.0245(5) Uani d . 1 1
C C3 0.74932(18) 0.06626(6) 0.2074(6) 0.0254(5) Uani d . 1 1
C C4 0.84311(19) 0.04271(6) 0.1272(7) 0.0295(5) Uani d . 1 1
C C5 0.9374(2) 0.06046(7) -0.0324(7) 0.0330(6) Uani d . 1 1
H H5A 0.9998 0.0444 -0.0891 0.040 Uiso calc R 1 1
C C6 0.9383(2) 0.10180(7) -0.1064(7) 0.0313(6) Uani d . 1 1
H H6A 1.0018 0.1135 -0.2117 0.038 Uiso calc R 1 1
C C7 0.8406(2) 0.17017(7) -0.1079(7) 0.0310(6) Uani d . 1 1
O O1' 0.49399(13) 0.17376(4) -0.2824(5) 0.0359(4) Uani d . 1 1
H H1'A 0.4856 0.1982 -0.3270 0.043 Uiso calc R 1 1
O O2' 0.49999(12) 0.09083(4) -0.2151(5) 0.0308(4) Uani d . 1 1
H H2'A 0.5380 0.1075 -0.1033 0.037 Uiso calc R 1 1
O O3' 0.32290(14) 0.04439(4) -0.4474(5) 0.0397(5) Uani d . 1 1
H H3'A 0.3817 0.0378 -0.3464 0.048 Uiso calc R 1 1
O O4' 0.39072(15) 0.23703(5) -0.5434(6) 0.0446(5) Uani d . 1 1
O O5' 0.22055(15) 0.23003(5) -0.7935(6) 0.0506(5) Uani d . 1 1
H H5'B 0.2294 0.2547 -0.8259 0.061 Uiso calc R 1 1
C C1' 0.3088(2) 0.17066(7) -0.5659(7) 0.0293(6) Uani d . 1 1
C C2' 0.40325(19) 0.15242(6) -0.4052(6) 0.0271(6) Uani d . 1 1
C C3' 0.40863(19) 0.11019(6) -0.3646(6) 0.0267(5) Uani d . 1 1
C C4' 0.31874(19) 0.08593(6) -0.4795(7) 0.0281(6) Uani d . 1 1
C C5' 0.22322(19) 0.10389(7) -0.6322(7) 0.0328(6) Uani d . 1 1
H H5'A 0.1630 0.0876 -0.7056 0.039 Uiso calc R 1 1
C C6' 0.2185(2) 0.14569(7) -0.6737(7) 0.0336(6) Uani d . 1 1
H H6'A 0.1546 0.1576 -0.7746 0.040 Uiso calc R 1 1
C C7' 0.3098(2) 0.21492(7) -0.6310(7) 0.0349(6) Uani d . 1 1

loop_
_atom_site_aniso_label
_atom_site_aniso_U_11
_atom_site_aniso_U_22
_atom_site_aniso_U_33
_atom_site_aniso_U_12
_atom_site_aniso_U_13
_atom_site_aniso_U_23
O1W 0.0469(15) 0.0229(11) 0.0486(16) -0.0056(10) 0.000 0.000
O1 0.0299(9) 0.0177(7) 0.0527(11) 0.0023(6) 0.0057(9) 0.0020(8)
O2 0.0280(9) 0.0212(8) 0.0475(11) 0.0003(6) 0.0064(8) 0.0020(8)
O3 0.0386(10) 0.0215(8) 0.0734(13) 0.0038(7) 0.0121(10) 0.0077(10)
O4 0.0398(11) 0.0244(8) 0.0644(13) -0.0006(8) 0.0084(10) 0.0075(9)
O5 0.0463(11) 0.0268(9) 0.0713(14) -0.0031(8) 0.0157(11) 0.0094(10)
C1 0.0298(13) 0.0244(11) 0.0278(13) -0.0029(10) -0.0040(11) 0.0009(11)
C2 0.0265(12) 0.0208(11) 0.0261(13) 0.0014(9) -0.0058(11) -0.0024(10)
C3 0.0285(13) 0.0211(11) 0.0268(12) -0.0056(9) -0.0017(11) 0.0004(10)
C4 0.0334(14) 0.0193(11) 0.0359(14) 0.0014(10) -0.0033(12) 0.0009(11)
C5 0.0278(14) 0.0303(13) 0.0409(15) 0.0041(10) 0.0006(12) -0.0034(12)
C6 0.0257(13) 0.0324(13) 0.0360(15) -0.0042(10) -0.0001(12) 0.0006(11)
C7 0.0315(14) 0.0255(12) 0.0361(14) -0.0068(11) -0.0040(12) 0.0019(11)
O1' 0.0346(9) 0.0185(7) 0.0546(11) -0.0032(6) -0.0058(10) 0.0011(8)
O2' 0.0294(9) 0.0191(7) 0.0440(10) 0.0016(6) -0.0038(9) 0.0011(7)
O3' 0.0408(11) 0.0207(8) 0.0575(12) -0.0029(7) -0.0115(9) -0.0004(9)
O4' 0.0476(12) 0.0208(8) 0.0655(14) 0.0004(8) -0.0142(10) 0.0057(9)
O5' 0.0482(11) 0.0279(9) 0.0758(14) 0.0047(8) -0.0172(12) 0.0138(10)
C1' 0.0340(14) 0.0227(12) 0.0312(13) 0.0031(10) 0.0040(11) -0.0003(11)
C2' 0.0295(13) 0.0221(12) 0.0297(14) -0.0024(10) 0.0035(12) -0.0021(10)
C3' 0.0280(13) 0.0231(11) 0.0290(13) 0.0037(10) 0.0045(11) 0.0009(10)
C4' 0.0334(14) 0.0199(11) 0.0311(14) 0.0005(10) 0.0052(11) -0.0007(11)
C5' 0.0297(14) 0.0299(12) 0.0388(15) -0.0033(10) -0.0005(12) -0.0019(12)
C6' 0.0342(14) 0.0326(12) 0.0339(15) 0.0051(10) -0.0039(12) 0.0022(12)
C7' 0.0399(16) 0.0271(13) 0.0376(15) 0.0071(11) 0.0020(12) 0.0021(12)

loop_
_atom_type_symbol
_atom_type_description
_atom_type_scat_dispersion_real
_atom_type_scat_dispersion_imag
_atom_type_scat_source
C C 0.0033 0.0016 'International Tables Vol C Tables 4.2.6.8 and 6.1.1.4'
H H 0.0000 0.0000 'International Tables Vol C Tables 4.2.6.8 and 6.1.1.4'
O O 0.0106 0.0060 'International Tables Vol C Tables 4.2.6.8 and 6.1.1.4'

loop_
_geom_angle_atom_site_label_1
_geom_angle_atom_site_label_2
_geom_angle_atom_site_label_3
_geom_angle
C2 O1 H1A 109.5
C3 O2 H2A 109.5
C4 O3 H3A 109.5
C7 O5 H5B 109.5
C6 C1 C2 118.2(2)
C6 C1 C7 122.8(2)
C2 C1 C7 119.0(2)
O1 C2 C3 115.9(2)
O1 C2 C1 123.35(18)
C3 C2 C1 120.7(2)
O2 C3 C4 118.08(17)
O2 C3 C2 122.06(19)
C4 C3 C2 119.9(2)
O3 C4 C3 121.2(2)
O3 C4 C5 118.4(2)
C3 C4 C5 120.4(2)
C6 C5 C4 119.9(2)
C6 C5 H5A 120.0
C4 C5 H5A 120.0
C5 C6 C1 120.9(2)
C5 C6 H6A 119.6
C1 C6 H6A 119.6
O4 C7 O5 122.0(2)
O4 C7 C1 122.7(2)
O5 C7 C1 115.3(2)
C2' O1' H1'A 109.5
C3' O2' H2'A 109.5
C4' O3' H3'A 109.5
C7' O5' H5'B 109.5
C2' C1' C6' 119.0(2)
C2' C1' C7' 118.9(2)
C6' C1' C7' 122.1(2)
O1' C2' C3' 115.8(2)
O1' C2' C1' 123.89(18)
C3' C2' C1' 120.3(2)
O2' C3' C2' 122.5(2)
O2' C3' C4' 117.79(18)
C2' C3' C4' 119.7(2)
O3' C4' C3' 120.7(2)
O3' C4' C5' 118.9(2)
C3' C4' C5' 120.4(2)
C6' C5' C4' 119.7(2)
C6' C5' H5'A 120.1
C4' C5' H5'A 120.1
C5' C6' C1' 120.8(2)
C5' C6' H6'A 119.6
C1' C6' H6'A 119.6
O4' C7' O5' 121.6(2)
O4' C7' C1' 122.3(2)
O5' C7' C1' 116.1(2)

loop_
_geom_bond_atom_site_label_1
_geom_bond_atom_site_label_2
_geom_bond_distance
O1W H1WA 0.8200
O1 C2 1.365(3)
O1 H1A 0.8200
O2 C3 1.381(3)
O2 H2A 0.8200
O3 C4 1.355(2)
O3 H3A 0.8200
O4 C7 1.237(3)
O5 C7 1.317(3)
O5 H5B 0.8200
C1 C6 1.404(3)
C1 C2 1.407(3)
C1 C7 1.457(3)
C2 C3 1.384(3)
C3 C4 1.382(3)
C4 C5 1.391(3)
C5 C6 1.376(3)
C5 H5A 0.9300
C6 H6A 0.9300
O1' C2' 1.359(3)
O1' H1'A 0.8200
O2' C3' 1.371(3)
O2' H2'A 0.8200
O3' C4' 1.360(2)
O3' H3'A 0.8200
O4' C7' 1.243(3)
O5' C7' 1.314(3)
O5' H5'B 0.8200
C1' C2' 1.401(3)
C1' C6' 1.403(3)
C1' C7' 1.463(3)
C2' C3' 1.386(3)
C3' C4' 1.393(3)
C4' C5' 1.395(3)
C5' C6' 1.373(3)
C5' H5'A 0.9300
C6' H6'A 0.9300

loop_
_geom_hbond_atom_site_label_D
_geom_hbond_atom_site_label_H
_geom_hbond_atom_site_label_A
_geom_hbond_site_symmetry_A
_geom_hbond_distance_DH
_geom_hbond_distance_HA
_geom_hbond_distance_DA
_geom_hbond_angle_DHA
_geom_hbond_publ_flag
O1W H1WA O2 . 0.82 2.19 2.963(2) 156 yes
O1W H1WA O2' . 0.82 2.58 2.987(3) 112 no
O1 H1A O4 . 0.82 1.88 2.587(3) 143 yes
O2 H2A O2' 1_556 0.82 2.05 2.839(4) 161 yes
O2 H2A O1 . 0.82 2.32 2.715(2) 111 no
O3 H3A O3' 2_656 0.82 2.06 2.828(3) 155 yes
O3 H3A O2 . 0.82 2.29 2.735(3) 115 no
O5 H5B O4' 4_554 0.82 1.88 2.679(4) 165 yes
O1' H1'A O4' . 0.82 1.87 2.588(3) 145 yes
O2' H2'A O1 . 0.82 1.95 2.729(4) 159 yes
O2' H2'A O1' . 0.82 2.32 2.716(2) 110 no
O3' H3'A O1W . 0.82 2.06 2.841(3) 158 yes
O3' H3'A O2' . 0.82 2.28 2.727(4) 115 no
O5' H5'B O4 4_454 0.82 1.85 2.659(4) 171 yes

loop_
_geom_torsion_atom_site_label_1
_geom_torsion_atom_site_label_2
_geom_torsion_atom_site_label_3
_geom_torsion_atom_site_label_4
_geom_torsion
C6 C1 C2 O1 -178.9(2)
C7 C1 C2 O1 -0.8(3)
C6 C1 C2 C3 0.1(3)
C7 C1 C2 C3 178.2(2)
O1 C2 C3 O2 0.7(3)
C1 C2 C3 O2 -178.4(2)
O1 C2 C3 C4 179.6(2)
C1 C2 C3 C4 0.5(3)
O2 C3 C4 O3 -2.0(3)
C2 C3 C4 O3 179.0(2)
O2 C3 C4 C5 177.9(2)
C2 C3 C4 C5 -1.0(4)
O3 C4 C5 C6 -179.1(2)
C3 C4 C5 C6 1.0(4)
C4 C5 C6 C1 -0.4(4)
C2 C1 C6 C5 -0.1(4)
C7 C1 C6 C5 -178.2(2)
C6 C1 C7 O4 -179.6(2)
C2 C1 C7 O4 2.3(4)
C6 C1 C7 O5 1.0(3)
C2 C1 C7 O5 -177.1(2)
C6' C1' C2' O1' -178.2(2)
C7' C1' C2' O1' 4.6(4)
C6' C1' C2' C3' 2.1(4)
C7' C1' C2' C3' -175.1(2)
O1' C2' C3' O2' -0.9(3)
C1' C2' C3' O2' 178.8(2)
O1' C2' C3' C4' 179.3(2)
C1' C2' C3' C4' -1.0(4)
O2' C3' C4' O3' -0.8(3)
C2' C3' C4' O3' 179.0(2)
O2' C3' C4' C5' 179.7(2)
C2' C3' C4' C5' -0.5(4)
O3' C4' C5' C6' -178.6(2)
C3' C4' C5' C6' 0.9(4)
C4' C5' C6' C1' 0.3(4)
C2' C1' C6' C5' -1.8(4)
C7' C1' C6' C5' 175.3(2)
C2' C1' C7' O4' -1.2(4)
C6' C1' C7' O4' -178.3(2)
C2' C1' C7' O5' 177.7(2)
C6' C1' C7' O5' 0.6(4)

loop_
_cod_related_entry_id
_cod_related_entry_database
_cod_related_entry_code
1 ChemSpider 28535870
